data_2224844
loop_
_publ_author_name
'Bortoluzzi, Adailton J.'
'Souza, Luciana B. P.'
'Joussef, Antonio C.'

_publ_section_title (3<i>R</i>,8a<i>S</i>)-3-Ethylperhydropyrrolo[1,2-<i>a</i>]pyrazine-1,4-dione
_journal_coeditor_code BH2268
_journal_issue 2
_journal_name_full 'Acta Crystallographica Section E'
_journal_page_first o417
_journal_page_last o418
_journal_paper_doi 10.1107/S1600536810001856
_journal_volume 66
_journal_year 2010
_chemical_formula_iupac 'C9 H14 N2 O2'
_chemical_formula_moiety 'C9 H14 N2 O2'
_chemical_formula_sum 'C9 H14 N2 O2'
_chemical_formula_weight 182.22
_chemical_melting_point 407
_chemical_name_systematic
;
(3<i>R</i>,8a<i>S</i>)-3-Ethylperhydropyrrolo[1,2-<i>a</i>]pyrazine-1,4-dione
;
_space_group_IT_number 4
_symmetry_cell_setting monoclinic
_symmetry_space_group_name_Hall 'P 2yb'
_symmetry_space_group_name_H-M 'P 1 21 1'
_atom_sites_solution_hydrogens geom
_atom_sites_solution_primary direct
_atom_sites_solution_secondary difmap
_audit_creation_method SHELXL-97
_cell_angle_alpha 90.00
_cell_angle_beta 90.892(6)
_cell_angle_gamma 90.00
_cell_formula_units_Z 2
_cell_length_a 6.8657(4)
_cell_length_b 9.9258(17)
_cell_length_c 7.0040(5)
_cell_measurement_reflns_used 25
_cell_measurement_temperature 293(2)
_cell_measurement_theta_max 15.55
_cell_measurement_theta_min 3.60
_cell_volume 477.25(9)
_computing_cell_refinement 'CAD-4 Software (Enraf--Nonius, 1989)'
_computing_data_collection 'CAD-4 Software (Enraf--Nonius, 1989)'
_computing_data_reduction 'HELENA (Spek, 1996)'
_computing_molecular_graphics
;
PLATON (Spek, 2009) and Mercury (Macrae <i>et al.</i>,  2006)
;
_computing_publication_material 'SHELXL97 (Sheldrick, 2008)'
_computing_structure_refinement 'SHELXL97 (Sheldrick, 2008)'
_computing_structure_solution 'SIR97 (Altomare <i>et al.</i>,  1999)'
_diffrn_ambient_temperature 293(2)
_diffrn_measured_fraction_theta_full 0.993
_diffrn_measured_fraction_theta_max 0.993
_diffrn_measurement_device_type 'Enraf--Nonius CAD-4 diffractometer'
_diffrn_measurement_method \w--2\q
_diffrn_radiation_monochromator graphite
_diffrn_radiation_source 'fine-focus sealed tube'
_diffrn_radiation_type MoK\a
_diffrn_radiation_wavelength 0.71073
_diffrn_reflns_av_R_equivalents 0.0324
_diffrn_reflns_av_sigmaI/netI 0.0371
_diffrn_reflns_limit_h_max 9
_diffrn_reflns_limit_h_min -9
_diffrn_reflns_limit_k_max 0
_diffrn_reflns_limit_k_min -13
_diffrn_reflns_limit_l_max 0
_diffrn_reflns_limit_l_min -9
_diffrn_reflns_number 1290
_diffrn_reflns_theta_full 27.94
_diffrn_reflns_theta_max 27.94
_diffrn_reflns_theta_min 2.97
_diffrn_standards_decay_% 1
_diffrn_standards_interval_count 200
_diffrn_standards_number 3
_exptl_absorpt_coefficient_mu 0.091
_exptl_absorpt_correction_type none
_exptl_crystal_colour Colorless
_exptl_crystal_density_diffrn 1.268
_exptl_crystal_density_method 'not measured'
_exptl_crystal_description Prism
_exptl_crystal_F_000 196
_exptl_crystal_size_max 0.46
_exptl_crystal_size_mid 0.40
_exptl_crystal_size_min 0.33
_refine_diff_density_max 0.170
_refine_diff_density_min -0.151
_refine_ls_goodness_of_fit_ref 1.089
_refine_ls_hydrogen_treatment constr
_refine_ls_matrix_type full
_refine_ls_number_constraints 0
_refine_ls_number_parameters 119
_refine_ls_number_reflns 1200
_refine_ls_number_restraints 1
_refine_ls_restrained_S_all 1.089
_refine_ls_R_factor_all 0.0740
_refine_ls_R_factor_gt 0.0442
_refine_ls_shift/su_max 0.000
_refine_ls_shift/su_mean 0.000
_refine_ls_structure_factor_coef Fsqd
_refine_ls_weighting_details 'calc w=1/[\s^2^(Fo^2^)+(0.0525P)^2^+0.0801P] where P=(Fo^2^+2Fc^2^)/3'
_refine_ls_weighting_scheme calc
_refine_ls_wR_factor_gt 0.1080
_refine_ls_wR_factor_ref 0.1196
_reflns_number_gt 937
_reflns_number_total 1200
_reflns_threshold_expression I>2\s(I)
_cod_data_source_file bh2268.cif
_cod_data_source_block I
_cod_original_sg_symbol_H-M 'P 21'
_cod_database_code 2224844
_cod_database_fobs_code 2224844

loop_
_symmetry_equiv_pos_as_xyz
'x, y, z'
'-x, y+1/2, -z'

loop_
_atom_site_type_symbol
_atom_site_label
_atom_site_fract_x
_atom_site_fract_y
_atom_site_fract_z
_atom_site_U_iso_or_equiv
_atom_site_adp_type
_atom_site_calc_flag
_atom_site_refinement_flags
_atom_site_occupancy
_atom_site_disorder_assembly
_atom_site_disorder_group
C C1 0.6671(5) 0.5429(3) 0.1100(4) 0.0446(7) Uani d . 1 . .
C C3 0.8672(4) 0.3662(3) -0.0490(4) 0.0446(7) Uani d . 1 . .
H H3 1.0083 0.3519 -0.0400 0.054 Uiso calc R 1 . .
C C4 0.7726(4) 0.2617(3) 0.0781(4) 0.0428(7) Uani d . 1 . .
C C6 0.5113(5) 0.2151(3) 0.3021(5) 0.0481(7) Uani d . 1 . .
H H6A 0.5912 0.1966 0.4145 0.058 Uiso calc R 1 . .
H H6B 0.4732 0.1304 0.2435 0.058 Uiso calc R 1 . .
C C7 0.3339(5) 0.2985(4) 0.3527(5) 0.0646(10) Uani d . 1 . .
H H7A 0.3015 0.2867 0.4860 0.077 Uiso calc R 1 . .
H H7B 0.2223 0.2732 0.2741 0.077 Uiso calc R 1 . .
C C8 0.3944(5) 0.4437(4) 0.3131(5) 0.0603(9) Uani d . 1 . .
H H8A 0.2816 0.5001 0.2878 0.072 Uiso calc R 1 . .
H H8B 0.4681 0.4810 0.4199 0.072 Uiso calc R 1 . .
C C8A 0.5200(4) 0.4315(3) 0.1373(4) 0.0415(6) Uani d . 1 . .
H H8AA 0.4353 0.4263 0.0237 0.050 Uiso calc R 1 . .
C C9 0.8066(5) 0.3439(4) -0.2576(5) 0.0572(9) Uani d . 1 . .
H H9A 0.8351 0.2514 -0.2924 0.069 Uiso calc R 1 . .
H H9B 0.6670 0.3568 -0.2705 0.069 Uiso calc R 1 . .
C C10 0.9082(6) 0.4374(5) -0.3946(5) 0.0691(11) Uani d . 1 . .
H H10A 1.0466 0.4307 -0.3753 0.104 Uiso calc R 1 . .
H H10B 0.8673 0.5284 -0.3720 0.104 Uiso calc R 1 . .
H H10C 0.8751 0.4124 -0.5235 0.104 Uiso calc R 1 . .
N N2 0.8290(4) 0.5027(2) 0.0198(4) 0.0486(7) Uani d . 1 . .
H H2 0.9129 0.5629 -0.0171 0.058 Uiso d R 1 . .
N N5 0.6154(3) 0.3007(2) 0.1667(3) 0.0396(6) Uani d . 1 . .
O O1 0.6391(4) 0.6573(2) 0.1630(4) 0.0643(7) Uani d . 1 . .
O O4 0.8399(4) 0.1481(2) 0.0937(4) 0.0655(7) Uani d . 1 . .

loop_
_atom_site_aniso_label
_atom_site_aniso_U_11
_atom_site_aniso_U_22
_atom_site_aniso_U_33
_atom_site_aniso_U_12
_atom_site_aniso_U_13
_atom_site_aniso_U_23
C1 0.0549(17) 0.0338(15) 0.0452(15) 0.0027(13) -0.0003(13) 0.0037(13)
C3 0.0380(15) 0.0432(17) 0.0528(16) 0.0016(12) 0.0064(13) 0.0008(14)
C4 0.0405(15) 0.0384(15) 0.0494(16) 0.0032(13) 0.0012(13) -0.0032(13)
C6 0.0556(18) 0.0402(16) 0.0486(16) -0.0063(14) 0.0040(14) 0.0026(14)
C7 0.061(2) 0.067(2) 0.066(2) 0.0009(19) 0.0250(16) 0.005(2)
C8 0.065(2) 0.050(2) 0.067(2) 0.0113(17) 0.0253(16) 0.0011(17)
C8A 0.0415(14) 0.0351(14) 0.0480(15) 0.0053(13) 0.0043(12) 0.0018(12)
C9 0.066(2) 0.055(2) 0.0507(17) -0.0062(16) 0.0063(16) -0.0058(15)
C10 0.077(2) 0.079(3) 0.0526(19) -0.003(2) 0.0156(17) -0.0057(19)
N2 0.0534(15) 0.0378(14) 0.0549(15) -0.0127(12) 0.0085(12) -0.0031(11)
N5 0.0416(13) 0.0317(12) 0.0457(13) 0.0024(10) 0.0051(10) 0.0018(11)
O1 0.0847(18) 0.0346(12) 0.0737(16) 0.0033(12) 0.0073(14) -0.0050(12)
O4 0.0627(14) 0.0468(14) 0.0875(17) 0.0208(12) 0.0180(12) 0.0095(13)

loop_
_atom_type_symbol
_atom_type_description
_atom_type_scat_dispersion_real
_atom_type_scat_dispersion_imag
_atom_type_scat_source
C C 0.0033 0.0000 'International Tables Vol C Tables 4.2.6.8 and 6.1.1.4'
H H 0.0000 0.0000 'International Tables Vol C Tables 4.2.6.8 and 6.1.1.4'
N N 0.0061 0.0000 'International Tables Vol C Tables 4.2.6.8 and 6.1.1.4'
O O 0.0106 0.0000 'International Tables Vol C Tables 4.2.6.8 and 6.1.1.4'

loop_
_geom_angle_atom_site_label_1
_geom_angle_atom_site_label_2
_geom_angle_atom_site_label_3
_geom_angle_site_symmetry_1
_geom_angle_site_symmetry_3
_geom_angle
_geom_angle_publ_flag
O1 C1 N2 . . 123.9(3) ?
O1 C1 C8A . . 122.5(3) ?
N2 C1 C8A . . 113.6(3) ?
N2 C3 C4 . . 111.0(2) ?
N2 C3 C9 . . 113.7(3) ?
C4 C3 C9 . . 110.4(3) ?
N2 C3 H3 . . 107.1 ?
C4 C3 H3 . . 107.1 ?
C9 C3 H3 . . 107.1 ?
O4 C4 N5 . . 122.8(3) ?
O4 C4 C3 . . 121.2(3) ?
N5 C4 C3 . . 116.0(3) ?
N5 C6 C7 . . 103.6(3) ?
N5 C6 H6A . . 111.0 ?
C7 C6 H6A . . 111.0 ?
N5 C6 H6B . . 111.0 ?
C7 C6 H6B . . 111.0 ?
H6A C6 H6B . . 109.0 ?
C6 C7 C8 . . 104.5(3) ?
C6 C7 H7A . . 110.8 ?
C8 C7 H7A . . 110.8 ?
C6 C7 H7B . . 110.8 ?
C8 C7 H7B . . 110.8 ?
H7A C7 H7B . . 108.9 ?
C8A C8 C7 . . 103.4(3) ?
C8A C8 H8A . . 111.1 ?
C7 C8 H8A . . 111.1 ?
C8A C8 H8B . . 111.1 ?
C7 C8 H8B . . 111.1 ?
H8A C8 H8B . . 109.0 ?
N5 C8A C1 . . 111.6(2) ?
N5 C8A C8 . . 102.4(2) ?
C1 C8A C8 . . 115.7(3) ?
N5 C8A H8AA . . 109.0 ?
C1 C8A H8AA . . 109.0 ?
C8 C8A H8AA . . 109.0 ?
C10 C9 C3 . . 113.3(3) ?
C10 C9 H9A . . 108.9 ?
C3 C9 H9A . . 108.9 ?
C10 C9 H9B . . 108.9 ?
C3 C9 H9B . . 108.9 ?
H9A C9 H9B . . 107.7 ?
C9 C10 H10A . . 109.5 ?
C9 C10 H10B . . 109.5 ?
H10A C10 H10B . . 109.5 ?
C9 C10 H10C . . 109.5 ?
H10A C10 H10C . . 109.5 ?
H10B C10 H10C . . 109.5 ?
C1 N2 C3 . . 125.6(3) ?
C1 N2 H2 . . 119.3 ?
C3 N2 H2 . . 114.5 ?
C4 N5 C6 . . 123.2(3) ?
C4 N5 C8A . . 124.3(2) ?
C6 N5 C8A . . 112.5(2) ?

loop_
_geom_bond_atom_site_label_1
_geom_bond_atom_site_label_2
_geom_bond_site_symmetry_2
_geom_bond_distance
_geom_bond_publ_flag
C1 O1 . 1.210(4) ?
C1 N2 . 1.347(4) ?
C1 C8A . 1.512(4) ?
C3 N2 . 1.464(4) ?
C3 C4 . 1.519(4) ?
C3 C9 . 1.529(4) ?
C3 H3 . 0.9800 ?
C4 O4 . 1.223(4) ?
C4 N5 . 1.312(4) ?
C6 N5 . 1.467(4) ?
C6 C7 . 1.519(5) ?
C6 H6A . 0.9700 ?
C6 H6B . 0.9700 ?
C7 C8 . 1.527(6) ?
C7 H7A . 0.9700 ?
C7 H7B . 0.9700 ?
C8 C8A . 1.519(4) ?
C8 H8A . 0.9700 ?
C8 H8B . 0.9700 ?
C8A N5 . 1.468(4) ?
C8A H8AA . 0.9800 ?
C9 C10 . 1.513(5) ?
C9 H9A . 0.9700 ?
C9 H9B . 0.9700 ?
C10 H10A . 0.9600 ?
C10 H10B . 0.9600 ?
C10 H10C . 0.9600 ?
N2 H2 . 0.8717 ?

loop_
_geom_hbond_atom_site_label_D
_geom_hbond_atom_site_label_H
_geom_hbond_atom_site_label_A
_geom_hbond_site_symmetry_A
_geom_hbond_distance_DH
_geom_hbond_distance_HA
_geom_hbond_distance_DA
_geom_hbond_angle_DHA
_geom_hbond_publ_flag
N2 H2 O4 2_755 0.87 1.98 2.817(3) 161 yes

loop_
_geom_torsion_atom_site_label_1
_geom_torsion_atom_site_label_2
_geom_torsion_atom_site_label_3
_geom_torsion_atom_site_label_4
_geom_torsion_site_symmetry_1
_geom_torsion_site_symmetry_2
_geom_torsion_site_symmetry_3
_geom_torsion_site_symmetry_4
_geom_torsion
_geom_torsion_publ_flag
N2 C3 C4 O4 . . . . -152.4(3) ?
C9 C3 C4 O4 . . . . 80.6(4) ?
N2 C3 C4 N5 . . . . 28.2(4) ?
C9 C3 C4 N5 . . . . -98.8(3) ?
N5 C6 C7 C8 . . . . -23.9(4) ?
C6 C7 C8 C8A . . . . 36.4(4) ?
O1 C1 C8A N5 . . . . -147.5(3) ?
N2 C1 C8A N5 . . . . 33.2(3) ?
O1 C1 C8A C8 . . . . -31.1(4) ?
N2 C1 C8A C8 . . . . 149.7(3) ?
C7 C8 C8A N5 . . . . -33.9(3) ?
C7 C8 C8A C1 . . . . -155.4(3) ?
N2 C3 C9 C10 . . . . 59.2(4) ?
C4 C3 C9 C10 . . . . -175.3(3) ?
O1 C1 N2 C3 . . . . -179.1(3) ?
C8A C1 N2 C3 . . . . 0.2(4) ?
C4 C3 N2 C1 . . . . -31.8(4) ?
C9 C3 N2 C1 . . . . 93.3(3) ?
O4 C4 N5 C6 . . . . 3.8(5) ?
C3 C4 N5 C6 . . . . -176.8(3) ?
O4 C4 N5 C8A . . . . -173.9(3) ?
C3 C4 N5 C8A . . . . 5.4(4) ?
C7 C6 N5 C4 . . . . -175.5(3) ?
C7 C6 N5 C8A . . . . 2.5(3) ?
C1 C8A N5 C4 . . . . -37.8(4) ?
C8 C8A N5 C4 . . . . -162.1(3) ?
C1 C8A N5 C6 . . . . 144.3(3) ?
C8 C8A N5 C6 . . . . 20.0(3) ?

loop_
_cod_related_entry_id
_cod_related_entry_database
_cod_related_entry_code
1 ChemSpider 24744318
